data_4106664
loop_
_publ_author_name
'Stephen D. J. McKinnon'
'Brian O. Patrick'
'A. B. P. Lever'
'Robin G. Hicks'

_publ_section_title
;
 Electronic Structure Investigations of Neutral and Charged Ruthenium
 Bis(\b-diketonate) Complexes of Redox-Active Verdazyl Radicals
;
_journal_name_full 'Journal of the American Chemical Society'
_journal_page_first 13587
_journal_page_last 13603
_journal_paper_doi 10.1021/ja204575u
_journal_volume 133
_journal_year 2011
_chemical_formula_sum 'C33 H30 Co F12 N5 O5 Ru'
_chemical_formula_weight 964.62
_chemical_name_systematic
;
 ?
;
_space_group_IT_number 2
_symmetry_cell_setting triclinic
_symmetry_space_group_name_Hall '-P 1'
_symmetry_space_group_name_H-M 'P -1'
_atom_sites_solution_hydrogens geom
_atom_sites_solution_primary direct
_atom_sites_solution_secondary difmap
_audit_creation_method SHELXL-97
_cell_angle_alpha 80.4750(10)
_cell_angle_beta 87.4290(10)
_cell_angle_gamma 83.0430(10)
_cell_formula_units_Z 2
_cell_length_a 10.6135(3)
_cell_length_b 12.8879(4)
_cell_length_c 14.7751(4)
_cell_measurement_reflns_used 9992
_cell_measurement_temperature 296(2)
_cell_measurement_theta_max 27.82
_cell_measurement_theta_min 2.36
_cell_volume 1977.85(10)
_computing_structure_refinement 'SHELXL-97 (Sheldrick, 1997)'
_diffrn_ambient_temperature 296(2)
_diffrn_measured_fraction_theta_full 0.994
_diffrn_measured_fraction_theta_max 0.994
_diffrn_measurement_method 'area detector'
_diffrn_radiation_monochromator 'Bruker X8 APEX II'
_diffrn_radiation_source 'fine-focus sealed tube'
_diffrn_radiation_type MoK\a
_diffrn_radiation_wavelength 0.71073
_diffrn_reflns_av_R_equivalents 0.0204
_diffrn_reflns_av_sigmaI/netI 0.0213
_diffrn_reflns_limit_h_max 13
_diffrn_reflns_limit_h_min -13
_diffrn_reflns_limit_k_max 16
_diffrn_reflns_limit_k_min -16
_diffrn_reflns_limit_l_max 19
_diffrn_reflns_limit_l_min -19
_diffrn_reflns_number 31694
_diffrn_reflns_theta_full 27.90
_diffrn_reflns_theta_max 27.90
_diffrn_reflns_theta_min 2.30
_exptl_absorpt_coefficient_mu 0.903
_exptl_absorpt_correction_T_max 0.835
_exptl_absorpt_correction_T_min 0.758
_exptl_absorpt_correction_type multi-scan
_exptl_crystal_colour black
_exptl_crystal_density_diffrn 1.620
_exptl_crystal_description prism
_exptl_crystal_F_000 964
_exptl_crystal_size_max 0.30
_exptl_crystal_size_mid 0.25
_exptl_crystal_size_min 0.20
_refine_diff_density_max 0.642
_refine_diff_density_min -0.368
_refine_diff_density_rms 0.097
_refine_ls_extinction_method none
_refine_ls_goodness_of_fit_ref 1.112
_refine_ls_hydrogen_treatment constr
_refine_ls_matrix_type full
_refine_ls_number_parameters 622
_refine_ls_number_reflns 9385
_refine_ls_number_restraints 121
_refine_ls_restrained_S_all 1.126
_refine_ls_R_factor_all 0.0456
_refine_ls_R_factor_gt 0.0330
_refine_ls_shift/su_max 0.075
_refine_ls_shift/su_mean 0.024
_refine_ls_structure_factor_coef Fsqd
_refine_ls_weighting_details 'calc w=1/[\s^2^(Fo^2^)+(0.0590P)^2^+0.4827P] where P=(Fo^2^+2Fc^2^)/3'
_refine_ls_weighting_scheme calc
_refine_ls_wR_factor_gt 0.0935
_refine_ls_wR_factor_ref 0.1056
_reflns_number_gt 7724
_reflns_number_total 9385
_reflns_threshold_expression >2sigma(I)
_cod_data_source_file ja204575u_si_003.cif
_cod_data_source_block ael102
_cod_database_code 4106664

loop_
_symmetry_equiv_pos_as_xyz
'x, y, z'
'-x, -y, -z'

loop_
_atom_site_label
_atom_site_type_symbol
_atom_site_fract_x
_atom_site_fract_y
_atom_site_fract_z
_atom_site_U_iso_or_equiv
_atom_site_adp_type
_atom_site_occupancy
_atom_site_symmetry_multiplicity
_atom_site_calc_flag
_atom_site_refinement_flags
_atom_site_disorder_assembly
_atom_site_disorder_group
C1 C 0.6245(2) 0.50305(18) 0.18438(15) 0.0391(5) Uani 1 1 d . . .
C2 C 0.8407(3) 0.5249(2) 0.26233(19) 0.0565(7) Uani 1 1 d . . .
C3 C 0.9070(2) 0.3480(2) 0.2271(2) 0.0590(7) Uani 1 1 d . . .
H3 H 0.8647 0.2868 0.2187 0.071 Uiso 1 1 calc R . .
C4 C 1.0109(3) 0.3062(3) 0.2955(3) 0.0885(11) Uani 1 1 d . . .
H4A H 0.9735 0.2773 0.3531 0.133 Uiso 1 1 calc R . .
H4B H 1.0576 0.3630 0.3040 0.133 Uiso 1 1 calc R . .
H4C H 1.0672 0.2518 0.2726 0.133 Uiso 1 1 calc R . .
C5 C 0.9586(4) 0.3925(4) 0.1336(3) 0.0932(12) Uani 1 1 d . . .
H5A H 0.8895 0.4166 0.0927 0.140 Uiso 1 1 calc R . .
H5B H 1.0144 0.3385 0.1099 0.140 Uiso 1 1 calc R . .
H5C H 1.0046 0.4509 0.1388 0.140 Uiso 1 1 calc R . .
C6 C 0.7971(3) 0.7157(2) 0.2117(2) 0.0692(8) Uani 1 1 d . . .
H6 H 0.8597 0.7196 0.2575 0.083 Uiso 1 1 calc R . .
C7 C 0.8616(4) 0.7341(3) 0.1178(3) 0.0996(13) Uani 1 1 d . . .
H7A H 0.9318 0.6802 0.1145 0.149 Uiso 1 1 calc R . .
H7B H 0.8920 0.8024 0.1077 0.149 Uiso 1 1 calc R . .
H7C H 0.8020 0.7313 0.0715 0.149 Uiso 1 1 calc R . .
C8 C 0.6873(4) 0.7984(3) 0.2218(3) 0.0843(11) Uani 1 1 d . . .
H8A H 0.6502 0.7844 0.2824 0.126 Uiso 1 1 calc R . .
H8B H 0.6249 0.7965 0.1773 0.126 Uiso 1 1 calc R . .
H8C H 0.7167 0.8670 0.2123 0.126 Uiso 1 1 calc R . .
C11 C 0.5071(2) 0.48885(18) 0.14046(15) 0.0382(4) Uani 1 1 d . . .
C12 C 0.4343(2) 0.5703(2) 0.08675(17) 0.0467(5) Uani 1 1 d . . .
H12 H 0.4569 0.6389 0.0779 0.056 Uiso 1 1 calc R . .
C13 C 0.3279(2) 0.5487(2) 0.04648(18) 0.0536(6) Uani 1 1 d . . .
H13 H 0.2779 0.6023 0.0099 0.064 Uiso 1 1 calc R . .
C14 C 0.2971(2) 0.4467(2) 0.06127(19) 0.0563(7) Uani 1 1 d . . .
H14 H 0.2261 0.4303 0.0342 0.068 Uiso 1 1 calc R . .
C15 C 0.3716(2) 0.3691(2) 0.11612(18) 0.0500(6) Uani 1 1 d . . .
H15 H 0.3494 0.3004 0.1262 0.060 Uiso 1 1 calc R . .
C21 C 0.3495(4) 0.0321(3) 0.2793(3) 0.1084(16) Uani 1 1 d D . .
C22 C 0.4116(3) 0.1282(2) 0.2942(2) 0.0625(7) Uani 1 1 d . A .
C23 C 0.3738(3) 0.1734(2) 0.3713(2) 0.0667(8) Uani 1 1 d . . .
H23 H 0.3120 0.1428 0.4099 0.080 Uiso 1 1 calc R A .
C24 C 0.4207(2) 0.2605(2) 0.39540(18) 0.0525(6) Uani 1 1 d . A .
C25 C 0.3706(3) 0.2926(3) 0.4857(2) 0.0763(9) Uani 1 1 d D . .
C31 C 0.8451(4) 0.0181(3) 0.3706(3) 0.0867(11) Uani 1 1 d D . .
C32 C 0.7798(3) 0.0999(2) 0.2948(2) 0.0586(7) Uani 1 1 d . A .
C33 C 0.8089(3) 0.0870(2) 0.2044(2) 0.0680(8) Uani 1 1 d . . .
H33 H 0.8665 0.0294 0.1945 0.082 Uiso 1 1 calc R B .
C34 C 0.7582(3) 0.1537(2) 0.1275(2) 0.0616(7) Uani 1 1 d . A .
C35 C 0.7999(4) 0.1288(3) 0.0322(3) 0.1040(15) Uani 1 1 d D . .
C41 C 0.8003(4) 0.3588(5) 0.7481(3) 0.0993(15) Uani 1 1 d . . .
H41 H 0.8798 0.3577 0.7724 0.119 Uiso 1 1 calc R . .
C42 C 0.7278(5) 0.4462(4) 0.7040(3) 0.0957(14) Uani 1 1 d . . .
H42 H 0.7499 0.5149 0.6937 0.115 Uiso 1 1 calc R . .
C43 C 0.6176(4) 0.4161(4) 0.6777(3) 0.0889(12) Uani 1 1 d . . .
H43 H 0.5525 0.4603 0.6461 0.107 Uiso 1 1 calc R . .
C44 C 0.6205(4) 0.3086(4) 0.7063(3) 0.0923(13) Uani 1 1 d . . .
H44 H 0.5569 0.2678 0.6976 0.111 Uiso 1 1 calc R . .
C45 C 0.7331(5) 0.2714(4) 0.7501(3) 0.0967(13) Uani 1 1 d . . .
H45 H 0.7593 0.2017 0.7759 0.116 Uiso 1 1 calc R . .
C46 C 0.9361(4) 0.3201(6) 0.5561(3) 0.1146(19) Uani 1 1 d . . .
H46 H 1.0137 0.3224 0.5822 0.138 Uiso 1 1 calc R . .
C47 C 0.8561(5) 0.4070(4) 0.5073(3) 0.1014(14) Uani 1 1 d . . .
H47 H 0.8717 0.4775 0.4952 0.122 Uiso 1 1 calc R . .
C48 C 0.7505(4) 0.3657(4) 0.4813(2) 0.0839(11) Uani 1 1 d . . .
H48 H 0.6830 0.4044 0.4483 0.101 Uiso 1 1 calc R . .
C49 C 0.7616(4) 0.2617(4) 0.5115(3) 0.0857(11) Uani 1 1 d . . .
H49 H 0.7019 0.2172 0.5029 0.103 Uiso 1 1 calc R . .
C50 C 0.8717(4) 0.2298(4) 0.5563(3) 0.0941(13) Uani 1 1 d . . .
H50 H 0.9001 0.1607 0.5826 0.113 Uiso 1 1 calc R . .
N1 N 0.80788(19) 0.42389(18) 0.26303(15) 0.0498(5) Uani 1 1 d . . .
N2 N 0.68327(17) 0.41493(16) 0.23115(14) 0.0438(4) Uani 1 1 d . . .
N3 N 0.7567(2) 0.60846(18) 0.23012(17) 0.0569(6) Uani 1 1 d . . .
N4 N 0.6538(2) 0.59956(17) 0.17444(16) 0.0506(5) Uani 1 1 d . . .
N11 N 0.47611(17) 0.38911(15) 0.15606(13) 0.0392(4) Uani 1 1 d . . .
O1 O 0.9426(2) 0.5366(2) 0.2934(2) 0.0900(8) Uani 1 1 d . . .
O11 O 0.49254(18) 0.15528(14) 0.23325(14) 0.0544(4) Uani 1 1 d . . .
O12 O 0.50129(16) 0.31724(14) 0.35452(11) 0.0459(4) Uani 1 1 d . . .
O21 O 0.70686(17) 0.17094(14) 0.32546(13) 0.0518(4) Uani 1 1 d . . .
O22 O 0.68032(17) 0.23674(14) 0.12373(12) 0.0509(4) Uani 1 1 d . . .
F1 F 0.4179(9) -0.0303(9) 0.2336(12) 0.140(5) Uani 0.50 1 d PD A 1
F2 F 0.317(3) -0.0260(11) 0.3538(7) 0.261(12) Uani 0.50 1 d PD A 1
F3 F 0.2476(13) 0.0621(10) 0.2344(16) 0.224(12) Uani 0.50 1 d PD A 1
F4 F 0.3903(10) 0.3874(4) 0.4947(9) 0.123(4) Uani 0.50 1 d PD A 1
F5 F 0.2545(5) 0.2823(10) 0.5068(7) 0.137(4) Uani 0.50 1 d PD A 1
F6 F 0.4367(7) 0.2307(7) 0.5519(5) 0.116(3) Uani 0.50 1 d PD A 1
F7 F 0.8668(13) -0.0767(6) 0.3550(8) 0.129(4) Uani 0.50 1 d PD B 1
F8 F 0.7855(12) 0.0153(9) 0.4493(6) 0.155(5) Uani 0.50 1 d PD B 1
F9 F 0.9555(9) 0.0453(10) 0.3848(9) 0.149(6) Uani 0.50 1 d PD B 1
F10 F 0.8878(14) 0.0516(9) 0.0333(11) 0.200(9) Uani 0.50 1 d PD B 1
F11 F 0.8406(14) 0.2055(6) -0.0217(7) 0.140(4) Uani 0.50 1 d PD B 1
F12 F 0.7070(10) 0.1030(17) -0.0091(9) 0.240(10) Uani 0.50 1 d PD B 1
F1B F 0.4272(11) -0.0518(7) 0.3015(17) 0.211(9) Uani 0.50 1 d PD A 2
F2B F 0.2507(11) 0.0181(11) 0.3299(9) 0.139(4) Uani 0.50 1 d PD A 2
F3B F 0.319(2) 0.0360(15) 0.1973(5) 0.225(11) Uani 0.50 1 d PD A 2
F4B F 0.4255(8) 0.3667(6) 0.5108(8) 0.104(3) Uani 0.50 1 d PD A 2
F5B F 0.2520(5) 0.3337(10) 0.4740(7) 0.165(5) Uani 0.50 1 d PD A 2
F6B F 0.3715(14) 0.2168(7) 0.5532(6) 0.215(8) Uani 0.50 1 d PD A 2
F7B F 0.9178(14) -0.0548(8) 0.3361(8) 0.168(7) Uani 0.50 1 d PD B 2
F8B F 0.7648(11) -0.0298(11) 0.4240(10) 0.211(9) Uani 0.50 1 d PD B 2
F9B F 0.9168(12) 0.0565(7) 0.4196(8) 0.136(5) Uani 0.50 1 d PD B 2
F10B F 0.9025(15) 0.1721(16) 0.0100(10) 0.273(11) Uani 0.50 1 d PD B 2
F11B F 0.7218(13) 0.1668(12) -0.0294(5) 0.200(9) Uani 0.50 1 d PD B 2
F12B F 0.8279(17) 0.0314(5) 0.0301(9) 0.142(5) Uani 0.50 1 d PD B 2
Co1 Co 0.76761(3) 0.33831(3) 0.61983(2) 0.05266(10) Uani 1 1 d . . .
Ru1 Ru 0.593598(16) 0.280351(14) 0.238150(13) 0.03988(7) Uani 1 1 d . A .

loop_
_atom_site_aniso_label
_atom_site_aniso_U_11
_atom_site_aniso_U_22
_atom_site_aniso_U_33
_atom_site_aniso_U_23
_atom_site_aniso_U_13
_atom_site_aniso_U_12
C1 0.0390(10) 0.0423(12) 0.0361(11) -0.0037(9) 0.0045(8) -0.0107(9)
C2 0.0521(14) 0.0669(17) 0.0531(15) -0.0019(13) -0.0046(12) -0.0266(13)
C3 0.0399(12) 0.0702(18) 0.0665(17) -0.0059(14) 0.0003(12) -0.0119(12)
C4 0.0594(19) 0.099(3) 0.101(3) -0.007(2) -0.0184(19) 0.0093(18)
C5 0.071(2) 0.134(4) 0.075(2) -0.016(2) 0.0168(18) -0.025(2)
C6 0.0736(19) 0.0592(18) 0.081(2) -0.0095(15) 0.0006(16) -0.0362(15)
C7 0.099(3) 0.080(3) 0.118(3) -0.003(2) 0.040(3) -0.037(2)
C8 0.101(3) 0.0562(19) 0.103(3) -0.0229(18) 0.017(2) -0.0306(18)
C11 0.0378(10) 0.0434(12) 0.0337(10) -0.0063(9) 0.0048(8) -0.0079(9)
C12 0.0489(13) 0.0455(13) 0.0441(13) -0.0044(10) 0.0012(10) -0.0036(10)
C13 0.0478(13) 0.0624(16) 0.0468(14) -0.0031(12) -0.0038(11) 0.0020(12)
C14 0.0412(12) 0.0759(19) 0.0522(15) -0.0063(13) -0.0061(11) -0.0112(12)
C15 0.0426(12) 0.0575(15) 0.0519(14) -0.0062(11) -0.0007(10) -0.0176(11)
C21 0.107(4) 0.078(3) 0.151(5) -0.032(3) 0.038(3) -0.052(3)
C22 0.0579(16) 0.0482(15) 0.081(2) -0.0002(14) 0.0084(14) -0.0215(12)
C23 0.0607(17) 0.0612(18) 0.076(2) 0.0017(15) 0.0191(15) -0.0228(14)
C24 0.0486(13) 0.0551(15) 0.0489(14) 0.0028(11) 0.0075(11) -0.0043(11)
C25 0.079(2) 0.089(3) 0.0595(19) -0.0071(18) 0.0223(17) -0.0159(19)
C31 0.093(3) 0.061(2) 0.093(3) 0.011(2) -0.010(2) 0.012(2)
C32 0.0565(15) 0.0428(14) 0.0718(18) 0.0048(13) -0.0005(13) -0.0066(12)
C33 0.0676(18) 0.0471(16) 0.083(2) -0.0027(15) 0.0137(16) 0.0026(13)
C34 0.0663(17) 0.0487(15) 0.0674(18) -0.0072(13) 0.0169(14) -0.0066(13)
C35 0.137(4) 0.079(3) 0.087(3) -0.014(2) 0.042(3) 0.008(3)
C41 0.072(2) 0.180(5) 0.062(2) -0.046(3) 0.0011(18) -0.042(3)
C42 0.137(4) 0.087(3) 0.077(2) -0.039(2) 0.037(3) -0.046(3)
C43 0.077(2) 0.120(4) 0.064(2) -0.021(2) 0.0178(18) 0.011(2)
C44 0.081(2) 0.143(4) 0.068(2) -0.029(2) 0.0238(19) -0.066(3)
C45 0.137(4) 0.091(3) 0.056(2) 0.0033(19) 0.011(2) -0.013(3)
C46 0.0472(18) 0.227(6) 0.075(3) -0.048(3) 0.0103(17) -0.012(3)
C47 0.120(4) 0.107(3) 0.079(3) -0.016(2) 0.051(3) -0.041(3)
C48 0.072(2) 0.119(3) 0.0550(18) -0.012(2) 0.0070(16) 0.007(2)
C49 0.079(2) 0.104(3) 0.084(2) -0.048(2) 0.0004(19) -0.002(2)
C50 0.088(3) 0.100(3) 0.089(3) -0.027(2) 0.002(2) 0.029(2)
N1 0.0385(10) 0.0553(12) 0.0553(12) 0.0000(10) -0.0063(9) -0.0146(9)
N2 0.0351(9) 0.0452(11) 0.0503(11) 0.0023(9) -0.0040(8) -0.0138(8)
N3 0.0577(13) 0.0516(13) 0.0659(14) -0.0076(11) -0.0092(11) -0.0242(10)
N4 0.0548(12) 0.0433(11) 0.0554(12) -0.0036(9) -0.0063(10) -0.0163(9)
N11 0.0347(9) 0.0444(10) 0.0388(9) -0.0052(8) 0.0036(7) -0.0094(7)
O1 0.0696(14) 0.0863(17) 0.119(2) -0.0023(15) -0.0361(14) -0.0357(12)
O11 0.0566(10) 0.0441(10) 0.0639(11) -0.0073(8) 0.0038(9) -0.0155(8)
O12 0.0452(9) 0.0462(9) 0.0444(9) -0.0008(7) 0.0028(7) -0.0073(7)
O21 0.0517(10) 0.0452(10) 0.0544(10) 0.0032(8) -0.0015(8) -0.0045(8)
O22 0.0572(10) 0.0453(10) 0.0481(9) -0.0037(8) 0.0092(8) -0.0071(8)
F1 0.131(7) 0.089(7) 0.227(14) -0.087(8) 0.058(7) -0.058(5)
F2 0.46(3) 0.110(10) 0.238(13) -0.039(8) 0.173(16) -0.171(15)
F3 0.111(7) 0.171(12) 0.44(4) -0.16(2) -0.077(13) -0.027(8)
F4 0.190(12) 0.083(4) 0.095(6) -0.030(4) 0.056(6) -0.013(5)
F5 0.067(4) 0.257(12) 0.100(6) -0.053(6) 0.044(3) -0.058(5)
F6 0.117(4) 0.168(9) 0.047(3) 0.009(4) -0.008(3) 0.013(4)
F7 0.205(10) 0.040(3) 0.137(8) 0.002(4) -0.067(7) 0.003(4)
F8 0.218(14) 0.107(7) 0.091(4) 0.050(4) 0.035(6) 0.073(7)
F9 0.124(5) 0.157(11) 0.159(11) 0.037(7) -0.081(7) -0.041(6)
F10 0.234(14) 0.194(14) 0.123(7) -0.017(10) 0.058(9) 0.137(12)
F11 0.224(11) 0.102(5) 0.074(4) 0.003(3) 0.052(6) 0.021(6)
F12 0.181(12) 0.41(3) 0.191(13) -0.211(17) 0.015(9) -0.077(16)
F1B 0.219(13) 0.053(4) 0.37(3) -0.055(10) -0.037(14) -0.009(5)
F2B 0.121(5) 0.126(9) 0.193(10) -0.051(7) 0.057(6) -0.098(6)
F3B 0.34(3) 0.27(2) 0.126(6) -0.066(11) 0.017(13) -0.25(2)
F4B 0.076(3) 0.176(9) 0.079(5) -0.065(6) 0.018(3) -0.038(4)
F5B 0.068(4) 0.296(14) 0.158(10) -0.140(10) 0.036(4) 0.000(5)
F6B 0.43(2) 0.127(7) 0.078(6) 0.006(4) 0.109(11) -0.076(12)
F7B 0.233(12) 0.109(8) 0.131(6) -0.010(7) -0.049(8) 0.111(9)
F8B 0.175(9) 0.147(12) 0.246(17) 0.145(11) 0.020(11) -0.008(9)
F9B 0.221(13) 0.089(5) 0.090(6) -0.007(4) -0.080(7) 0.032(7)
F10B 0.284(16) 0.35(2) 0.217(15) -0.103(14) 0.206(14) -0.170(17)
F11B 0.32(2) 0.193(11) 0.046(3) -0.031(5) -0.010(7) 0.148(13)
F12B 0.255(14) 0.068(4) 0.094(5) -0.033(4) 0.030(8) 0.033(5)
Co1 0.04837(19) 0.0625(2) 0.0500(2) -0.01248(17) 0.00369(15) -0.01526(16)
Ru1 0.03799(11) 0.03818(11) 0.04240(11) -0.00040(7) 0.00230(7) -0.00965(7)

loop_
_atom_type_symbol
_atom_type_description
_atom_type_scat_dispersion_real
_atom_type_scat_dispersion_imag
_atom_type_scat_source
C C 0.0033 0.0016 'International Tables Vol C Tables 4.2.6.8 and 6.1.1.4'
H H 0.0000 0.0000 'International Tables Vol C Tables 4.2.6.8 and 6.1.1.4'
N N 0.0061 0.0033 'International Tables Vol C Tables 4.2.6.8 and 6.1.1.4'
O O 0.0106 0.0060 'International Tables Vol C Tables 4.2.6.8 and 6.1.1.4'
F F 0.0171 0.0103 'International Tables Vol C Tables 4.2.6.8 and 6.1.1.4'
Co Co 0.3494 0.9721 'International Tables Vol C Tables 4.2.6.8 and 6.1.1.4'
Ru Ru -1.2594 0.8363 'International Tables Vol C Tables 4.2.6.8 and 6.1.1.4'

loop_
_geom_angle_atom_site_label_1
_geom_angle_atom_site_label_2
_geom_angle_atom_site_label_3
_geom_angle
N4 C1 N2 129.2(2)
N4 C1 C11 116.1(2)
N2 C1 C11 114.6(2)
O1 C2 N3 121.6(3)
O1 C2 N1 119.9(3)
N3 C2 N1 118.5(2)
N1 C3 C5 112.2(3)
N1 C3 C4 112.2(3)
C5 C3 C4 112.7(3)
N1 C3 H3 106.4
C5 C3 H3 106.4
C4 C3 H3 106.4
C3 C4 H4A 109.5
C3 C4 H4B 109.5
H4A C4 H4B 109.5
C3 C4 H4C 109.5
H4A C4 H4C 109.5
H4B C4 H4C 109.5
C3 C5 H5A 109.5
C3 C5 H5B 109.5
H5A C5 H5B 109.5
C3 C5 H5C 109.5
H5A C5 H5C 109.5
H5B C5 H5C 109.5
N3 C6 C8 111.1(3)
N3 C6 C7 109.9(3)
C8 C6 C7 112.2(3)
N3 C6 H6 107.8
C8 C6 H6 107.8
C7 C6 H6 107.8
C6 C7 H7A 109.5
C6 C7 H7B 109.5
H7A C7 H7B 109.5
C6 C7 H7C 109.5
H7A C7 H7C 109.5
H7B C7 H7C 109.5
C6 C8 H8A 109.5
C6 C8 H8B 109.5
H8A C8 H8B 109.5
C6 C8 H8C 109.5
H8A C8 H8C 109.5
H8B C8 H8C 109.5
N11 C11 C12 122.1(2)
N11 C11 C1 114.54(19)
C12 C11 C1 123.4(2)
C13 C12 C11 119.2(2)
C13 C12 H12 120.4
C11 C12 H12 120.4
C14 C13 C12 118.9(2)
C14 C13 H13 120.6
C12 C13 H13 120.6
C15 C14 C13 119.6(2)
C15 C14 H14 120.2
C13 C14 H14 120.2
N11 C15 C14 122.2(2)
N11 C15 H15 118.9
C14 C15 H15 118.9
F3B C21 F2B 107.5(6)
F3B C21 F1 64.0(7)
F2B C21 F1 130.7(7)
F3B C21 F3 45.0(7)
F2B C21 F3 68.2(7)
F1 C21 F3 106.1(6)
F3B C21 F1B 108.2(6)
F2B C21 F1B 105.5(6)
F1 C21 F1B 46.2(6)
F3 C21 F1B 139.5(9)
F3B C21 F2 131.3(10)
F2B C21 F2 40.8(8)
F1 C21 F2 105.7(6)
F3 C21 F2 105.9(6)
F1B C21 F2 66.7(7)
F3B C21 C22 113.0(6)
F2B C21 C22 113.2(5)
F1 C21 C22 114.4(5)
F3 C21 C22 109.9(7)
F1B C21 C22 109.1(6)
F2 C21 C22 114.1(7)
O11 C22 C23 128.7(3)
O11 C22 C21 113.7(3)
C23 C22 C21 117.6(3)
C22 C23 C24 125.1(3)
C22 C23 H23 117.4
C24 C23 H23 117.4
O12 C24 C23 130.0(3)
O12 C24 C25 113.9(3)
C23 C24 C25 116.0(3)
F5 C25 F6B 74.0(7)
F5 C25 F4B 121.3(9)
F6B C25 F4B 107.8(6)
F5 C25 F4 108.0(6)
F6B C25 F4 122.7(9)
F4B C25 F4 21.4(4)
F5 C25 F5B 33.7(7)
F6B C25 F5B 107.1(5)
F4B C25 F5B 104.4(5)
F4 C25 F5B 84.8(7)
F5 C25 F6 105.5(5)
F6B C25 F6 32.7(7)
F4B C25 F6 84.0(6)
F4 C25 F6 104.2(5)
F5B C25 F6 136.4(6)
F5 C25 C24 116.9(6)
F6B C25 C24 114.9(6)
F4B C25 C24 114.5(6)
F4 C25 C24 113.8(7)
F5B C25 C24 107.4(5)
F6 C25 C24 107.3(5)
F9B C31 F7 122.2(9)
F9B C31 F8B 108.0(6)
F7 C31 F8B 77.0(8)
F9B C31 F8 75.5(8)
F7 C31 F8 107.4(6)
F8B C31 F8 36.1(9)
F9B C31 F9 30.1(8)
F7 C31 F9 105.3(6)
F8B C31 F9 132.2(10)
F8 C31 F9 104.4(6)
F9B C31 F7B 105.2(6)
F7 C31 F7B 30.2(8)
F8B C31 F7B 106.2(6)
F8 C31 F7B 130.9(8)
F9 C31 F7B 80.2(8)
F9B C31 C32 113.9(5)
F7 C31 C32 116.7(7)
F8B C31 C32 111.9(7)
F8 C31 C32 113.0(5)
F9 C31 C32 109.1(6)
F7B C31 C32 111.1(6)
O21 C32 C33 129.5(3)
O21 C32 C31 113.0(3)
C33 C32 C31 117.5(3)
C32 C33 C34 125.0(3)
C32 C33 H33 117.5
C34 C33 H33 117.5
O22 C34 C33 128.9(3)
O22 C34 C35 112.3(3)
C33 C34 C35 118.7(3)
F11B C35 F11 68.8(7)
F11B C35 F12B 108.9(6)
F11 C35 F12B 127.3(9)
F11B C35 F10 128.9(10)
F11 C35 F10 105.6(6)
F12B C35 F10 33.1(8)
F11B C35 F12 39.4(8)
F11 C35 F12 105.5(7)
F12B C35 F12 75.6(9)
F10 C35 F12 105.7(6)
F11B C35 F10B 106.7(6)
F11 C35 F10B 39.0(8)
F12B C35 F10B 106.2(6)
F10 C35 F10B 74.9(9)
F12 C35 F10B 137.6(9)
F11B C35 C34 114.1(5)
F11 C35 C34 114.4(5)
F12B C35 C34 113.7(7)
F10 C35 C34 113.9(8)
F12 C35 C34 111.1(6)
F10B C35 C34 106.7(6)
C42 C41 C45 107.8(4)
C42 C41 Co1 70.2(2)
C45 C41 Co1 69.7(2)
C42 C41 H41 126.1
C45 C41 H41 126.1
Co1 C41 H41 125.5
C43 C42 C41 109.0(4)
C43 C42 Co1 70.1(2)
C41 C42 Co1 69.9(2)
C43 C42 H42 125.5
C41 C42 H42 125.5
Co1 C42 H42 126.0
C42 C43 C44 107.7(4)
C42 C43 Co1 70.1(2)
C44 C43 Co1 69.7(2)
C42 C43 H43 126.2
C44 C43 H43 126.2
Co1 C43 H43 125.6
C43 C44 C45 108.8(4)
C43 C44 Co1 70.2(2)
C45 C44 Co1 70.1(2)
C43 C44 H44 125.6
C45 C44 H44 125.6
Co1 C44 H44 125.7
C44 C45 C41 106.8(4)
C44 C45 Co1 69.7(2)
C41 C45 Co1 69.5(2)
C44 C45 H45 126.6
C41 C45 H45 126.6
Co1 C45 H45 125.8
C50 C46 C47 105.3(4)
C50 C46 Co1 69.8(2)
C47 C46 Co1 69.4(2)
C50 C46 H46 127.4
C47 C46 H46 127.4
Co1 C46 H46 125.1
C48 C47 C46 106.8(4)
C48 C47 Co1 70.9(2)
C46 C47 Co1 68.5(2)
C48 C47 H47 126.6
C46 C47 H47 126.6
Co1 C47 H47 125.5
C49 C48 C47 109.1(4)
C49 C48 Co1 70.5(2)
C47 C48 Co1 68.7(2)
C49 C48 H48 125.4
C47 C48 H48 125.4
Co1 C48 H48 127.0
C48 C49 C50 110.6(4)
C48 C49 Co1 71.1(2)
C50 C49 Co1 69.7(2)
C48 C49 H49 124.7
C50 C49 H49 124.7
Co1 C49 H49 126.1
C49 C50 C46 108.1(4)
C49 C50 Co1 71.0(2)
C46 C50 Co1 68.6(2)
C49 C50 H50 125.9
C46 C50 H50 125.9
Co1 C50 H50 126.0
C2 N1 N2 117.5(2)
C2 N1 C3 115.8(2)
N2 N1 C3 111.5(2)
C1 N2 N1 115.42(19)
C1 N2 Ru1 116.04(15)
N1 N2 Ru1 128.24(15)
C2 N3 N4 122.5(2)
C2 N3 C6 119.8(2)
N4 N3 C6 111.7(2)
C1 N4 N3 112.3(2)
C11 N11 C15 118.1(2)
C11 N11 Ru1 116.38(15)
C15 N11 Ru1 125.53(17)
C22 O11 Ru1 121.75(19)
C24 O12 Ru1 120.74(18)
C32 O21 Ru1 120.29(18)
C34 O22 Ru1 121.28(19)
C46 Co1 C47 42.1(2)
C46 Co1 C44 160.7(3)
C47 Co1 C44 156.4(2)
C46 Co1 C50 41.6(2)
C47 Co1 C50 68.9(2)
C44 Co1 C50 124.6(2)
C46 Co1 C41 106.83(17)
C47 Co1 C41 124.4(2)
C44 Co1 C41 67.56(16)
C50 Co1 C41 122.9(2)
C46 Co1 C45 123.5(2)
C47 Co1 C45 161.5(2)
C44 Co1 C45 40.19(18)
C50 Co1 C45 108.19(19)
C41 Co1 C45 40.77(19)
C46 Co1 C42 121.4(2)
C47 Co1 C42 107.92(19)
C44 Co1 C42 66.97(17)
C50 Co1 C42 158.2(2)
C41 Co1 C42 39.88(19)
C45 Co1 C42 67.61(18)
C46 Co1 C43 156.8(3)
C47 Co1 C43 121.1(2)
C44 Co1 C43 40.11(18)
C50 Co1 C43 160.5(2)
C41 Co1 C43 67.36(18)
C45 Co1 C43 67.76(18)
C42 Co1 C43 39.75(18)
C46 Co1 C49 68.09(18)
C47 Co1 C49 66.96(19)
C44 Co1 C49 109.84(17)
C50 Co1 C49 39.32(16)
C41 Co1 C49 158.3(2)
C45 Co1 C49 123.1(2)
C42 Co1 C49 160.9(2)
C43 Co1 C49 125.59(17)
C46 Co1 C48 68.69(16)
C47 Co1 C48 40.37(18)
C44 Co1 C48 122.49(17)
C50 Co1 C48 66.41(17)
C41 Co1 C48 161.5(2)
C45 Co1 C48 156.7(2)
C42 Co1 C48 125.9(2)
C43 Co1 C48 109.25(16)
C49 Co1 C48 38.40(17)
O22 Ru1 N11 88.31(7)
O22 Ru1 O12 176.94(7)
N11 Ru1 O12 92.42(7)
O22 Ru1 O11 83.48(8)
N11 Ru1 O11 95.54(7)
O12 Ru1 O11 93.49(7)
O22 Ru1 O21 93.93(7)
N11 Ru1 O21 177.62(7)
O12 Ru1 O21 85.30(7)
O11 Ru1 O21 83.94(7)
O22 Ru1 N2 94.79(8)
N11 Ru1 N2 78.30(7)
O12 Ru1 N2 88.27(8)
O11 Ru1 N2 173.67(7)
O21 Ru1 N2 102.27(7)

loop_
_geom_bond_atom_site_label_1
_geom_bond_atom_site_label_2
_geom_bond_distance
C1 N4 1.302(3)
C1 N2 1.328(3)
C1 C11 1.475(3)
C2 O1 1.229(3)
C2 N3 1.348(4)
C2 N1 1.386(4)
C3 N1 1.490(4)
C3 C5 1.511(5)
C3 C4 1.518(4)
C3 H3 0.9800
C4 H4A 0.9600
C4 H4B 0.9600
C4 H4C 0.9600
C5 H5A 0.9600
C5 H5B 0.9600
C5 H5C 0.9600
C6 N3 1.475(4)
C6 C8 1.501(5)
C6 C7 1.516(5)
C6 H6 0.9800
C7 H7A 0.9600
C7 H7B 0.9600
C7 H7C 0.9600
C8 H8A 0.9600
C8 H8B 0.9600
C8 H8C 0.9600
C11 N11 1.346(3)
C11 C12 1.383(3)
C12 C13 1.377(4)
C12 H12 0.9300
C13 C14 1.374(4)
C13 H13 0.9300
C14 C15 1.371(4)
C14 H14 0.9300
C15 N11 1.350(3)
C15 H15 0.9300
C21 F3B 1.260(7)
C21 F2B 1.274(6)
C21 F1 1.274(6)
C21 F3 1.280(7)
C21 F1B 1.283(7)
C21 F2 1.284(6)
C21 C22 1.523(5)
C22 O11 1.253(3)
C22 C23 1.385(5)
C23 C24 1.385(4)
C23 H23 0.9300
C24 O12 1.261(3)
C24 C25 1.517(4)
C25 F5 1.275(5)
C25 F6B 1.276(6)
C25 F4B 1.289(6)
C25 F4 1.293(6)
C25 F5B 1.312(6)
C25 F6 1.324(5)
C31 F9B 1.268(6)
C31 F7 1.274(6)
C31 F8B 1.279(6)
C31 F8 1.296(6)
C31 F9 1.299(6)
C31 F7B 1.299(6)
C31 C32 1.532(4)
C32 O21 1.256(3)
C32 C33 1.390(5)
C33 C34 1.392(4)
C33 H33 0.9300
C34 O22 1.266(3)
C34 C35 1.530(5)
C35 F11B 1.256(7)
C35 F11 1.268(6)
C35 F12B 1.259(6)
C35 F10 1.278(7)
C35 F12 1.288(7)
C35 F10B 1.288(6)
C41 C42 1.370(7)
C41 C45 1.400(6)
C41 Co1 2.008(4)
C41 H41 0.9300
C42 C43 1.368(6)
C42 Co1 2.011(4)
C42 H42 0.9300
C43 C44 1.377(6)
C43 Co1 2.012(3)
C43 H43 0.9300
C44 C45 1.380(6)
C44 Co1 2.005(3)
C44 H44 0.9300
C45 Co1 2.011(4)
C45 H45 0.9300
C46 C50 1.419(7)
C46 C47 1.433(7)
C46 Co1 1.990(4)
C46 H46 0.9300
C47 C48 1.391(6)
C47 Co1 2.001(4)
C47 H47 0.9300
C48 C49 1.333(6)
C48 Co1 2.030(4)
C48 H48 0.9300
C49 C50 1.356(5)
C49 Co1 2.023(3)
C49 H49 0.9300
C50 Co1 2.006(4)
C50 H50 0.9300
N1 N2 1.448(3)
N2 Ru1 2.0631(19)
N3 N4 1.423(3)
N11 Ru1 2.0348(19)
O11 Ru1 2.0539(18)
O12 Ru1 2.0368(17)
O21 Ru1 2.0552(17)
O22 Ru1 2.0175(17)

loop_
_geom_torsion_atom_site_label_1
_geom_torsion_atom_site_label_2
_geom_torsion_atom_site_label_3
_geom_torsion_atom_site_label_4
_geom_torsion
N4 C1 C11 N11 -176.7(2)
N2 C1 C11 N11 1.3(3)
N4 C1 C11 C12 3.9(3)
N2 C1 C11 C12 -178.2(2)
N11 C11 C12 C13 -1.2(4)
C1 C11 C12 C13 178.2(2)
C11 C12 C13 C14 0.3(4)
C12 C13 C14 C15 0.6(4)
C13 C14 C15 N11 -0.6(4)
F3B C21 C22 O11 -44.0(13)
F2B C21 C22 O11 -166.6(10)
F1 C21 C22 O11 26.7(11)
F3 C21 C22 O11 -92.5(12)
F1B C21 C22 O11 76.4(12)
F2 C21 C22 O11 148.7(14)
F3B C21 C22 C23 136.4(13)
F2B C21 C22 C23 13.8(10)
F1 C21 C22 C23 -152.9(10)
F3 C21 C22 C23 87.8(12)
F1B C21 C22 C23 -103.2(12)
F2 C21 C22 C23 -30.9(14)
O11 C22 C23 C24 0.1(6)
C21 C22 C23 C24 179.7(3)
C22 C23 C24 O12 1.9(5)
C22 C23 C24 C25 -176.7(3)
O12 C24 C25 F5 144.8(6)
C23 C24 C25 F5 -36.3(7)
O12 C24 C25 F6B -131.2(8)
C23 C24 C25 F6B 47.7(8)
O12 C24 C25 F4B -5.7(5)
C23 C24 C25 F4B 173.2(5)
O12 C24 C25 F4 17.7(5)
C23 C24 C25 F4 -163.4(5)
O12 C24 C25 F5B 109.7(7)
C23 C24 C25 F5B -71.4(7)
O12 C24 C25 F6 -97.0(5)
C23 C24 C25 F6 81.9(5)
F9B C31 C32 O21 -62.5(8)
F7 C31 C32 O21 146.4(7)
F8B C31 C32 O21 60.4(10)
F8 C31 C32 O21 21.2(8)
F9 C31 C32 O21 -94.5(8)
F7B C31 C32 O21 178.9(8)
F9B C31 C32 C33 116.9(8)
F7 C31 C32 C33 -34.2(8)
F8B C31 C32 C33 -120.2(9)
F8 C31 C32 C33 -159.3(8)
F9 C31 C32 C33 84.9(8)
F7B C31 C32 C33 -1.7(9)
O21 C32 C33 C34 -0.8(6)
C31 C32 C33 C34 179.9(3)
C32 C33 C34 O22 1.0(6)
C32 C33 C34 C35 179.9(3)
O22 C34 C35 F11B -24.6(10)
C33 C34 C35 F11B 156.3(10)
O22 C34 C35 F11 52.0(8)
C33 C34 C35 F11 -127.1(8)
O22 C34 C35 F12B -150.3(10)
C33 C34 C35 F12B 30.6(10)
O22 C34 C35 F10 173.5(10)
C33 C34 C35 F10 -5.6(11)
O22 C34 C35 F12 -67.3(11)
C33 C34 C35 F12 113.6(11)
O22 C34 C35 F10B 93.0(11)
C33 C34 C35 F10B -86.1(12)
C45 C41 C42 C43 -0.4(4)
Co1 C41 C42 C43 59.5(3)
C45 C41 C42 Co1 -59.9(3)
C41 C42 C43 C44 0.5(4)
Co1 C42 C43 C44 59.8(3)
C41 C42 C43 Co1 -59.3(3)
C42 C43 C44 C45 -0.4(4)
Co1 C43 C44 C45 59.7(3)
C42 C43 C44 Co1 -60.1(3)
C43 C44 C45 C41 0.2(4)
Co1 C44 C45 C41 59.9(3)
C43 C44 C45 Co1 -59.7(3)
C42 C41 C45 C44 0.2(4)
Co1 C41 C45 C44 -60.0(3)
C42 C41 C45 Co1 60.2(3)
C50 C46 C47 C48 0.1(4)
Co1 C46 C47 C48 -60.9(3)
C50 C46 C47 Co1 61.0(3)
C46 C47 C48 C49 0.4(4)
Co1 C47 C48 C49 -59.0(3)
C46 C47 C48 Co1 59.4(3)
C47 C48 C49 C50 -0.7(5)
Co1 C48 C49 C50 -58.6(3)
C47 C48 C49 Co1 57.9(3)
C48 C49 C50 C46 0.7(5)
Co1 C49 C50 C46 -58.7(3)
C48 C49 C50 Co1 59.5(3)
C47 C46 C50 C49 -0.5(4)
Co1 C46 C50 C49 60.2(3)
C47 C46 C50 Co1 -60.7(3)
O1 C2 N1 N2 176.1(3)
N3 C2 N1 N2 -1.6(4)
O1 C2 N1 C3 -48.6(4)
N3 C2 N1 C3 133.7(3)
C5 C3 N1 C2 -51.5(3)
C4 C3 N1 C2 76.7(3)
C5 C3 N1 N2 86.5(3)
C4 C3 N1 N2 -145.4(3)
N4 C1 N2 N1 -11.2(4)
C11 C1 N2 N1 171.08(19)
N4 C1 N2 Ru1 174.5(2)
C11 C1 N2 Ru1 -3.2(3)
C2 N1 N2 C1 15.3(3)
C3 N1 N2 C1 -121.8(2)
C2 N1 N2 Ru1 -171.20(18)
C3 N1 N2 Ru1 51.6(3)
O1 C2 N3 N4 164.5(3)
N1 C2 N3 N4 -17.9(4)
O1 C2 N3 C6 14.0(5)
N1 C2 N3 C6 -168.3(3)
C8 C6 N3 C2 -152.1(3)
C7 C6 N3 C2 83.1(4)
C8 C6 N3 N4 54.5(4)
C7 C6 N3 N4 -70.3(4)
N2 C1 N4 N3 -6.6(4)
C11 C1 N4 N3 171.0(2)
C2 N3 N4 C1 22.0(4)
C6 N3 N4 C1 174.5(2)
C12 C11 N11 C15 1.2(3)
C1 C11 N11 C15 -178.3(2)
C12 C11 N11 Ru1 -179.27(17)
C1 C11 N11 Ru1 1.3(2)
C14 C15 N11 C11 -0.3(4)
C14 C15 N11 Ru1 -179.8(2)
C23 C22 O11 Ru1 1.0(5)
C21 C22 O11 Ru1 -178.6(2)
C23 C24 O12 Ru1 -4.4(4)
C25 C24 O12 Ru1 174.28(18)
C33 C32 O21 Ru1 7.4(4)
C31 C32 O21 Ru1 -173.3(2)
C33 C34 O22 Ru1 -8.0(5)
C35 C34 O22 Ru1 173.0(2)
C50 C46 Co1 C47 -116.0(4)
C50 C46 Co1 C44 51.0(6)
C47 C46 Co1 C44 167.0(5)
C47 C46 Co1 C50 116.0(4)
C50 C46 Co1 C41 121.0(3)
C47 C46 Co1 C41 -123.0(3)
C50 C46 Co1 C45 79.5(3)
C47 C46 Co1 C45 -164.5(3)
C50 C46 Co1 C42 162.0(3)
C47 C46 Co1 C42 -82.0(3)
C50 C46 Co1 C43 -167.4(4)
C47 C46 Co1 C43 -51.4(5)
C50 C46 Co1 C49 -36.6(3)
C47 C46 Co1 C49 79.4(3)
C50 C46 Co1 C48 -78.0(3)
C47 C46 Co1 C48 38.0(3)
C48 C47 Co1 C46 117.7(4)
C48 C47 Co1 C44 -51.6(6)
C46 C47 Co1 C44 -169.3(4)
C48 C47 Co1 C50 78.0(3)
C46 C47 Co1 C50 -39.8(3)
C48 C47 Co1 C41 -165.8(3)
C46 C47 Co1 C41 76.5(4)
C48 C47 Co1 C45 162.3(5)
C46 C47 Co1 C45 44.6(7)
C48 C47 Co1 C42 -124.9(3)
C46 C47 Co1 C42 117.4(3)
C48 C47 Co1 C43 -83.4(3)
C46 C47 Co1 C43 158.9(3)
C48 C47 Co1 C49 35.4(2)
C46 C47 Co1 C49 -82.3(3)
C46 C47 Co1 C48 -117.7(4)
C43 C44 Co1 C46 157.6(5)
C45 C44 Co1 C46 38.0(6)
C43 C44 Co1 C47 -44.4(5)
C45 C44 Co1 C47 -164.1(4)
C43 C44 Co1 C50 -163.5(3)
C45 C44 Co1 C50 76.8(3)
C43 C44 Co1 C41 81.0(3)
C45 C44 Co1 C41 -38.7(3)
C43 C44 Co1 C45 119.7(4)
C43 C44 Co1 C42 37.6(3)
C45 C44 Co1 C42 -82.1(3)
C45 C44 Co1 C43 -119.7(4)
C43 C44 Co1 C49 -122.1(3)
C45 C44 Co1 C49 118.2(3)
C43 C44 Co1 C48 -81.4(3)
C45 C44 Co1 C48 158.9(3)
C49 C50 Co1 C46 -119.2(4)
C49 C50 Co1 C47 -79.0(3)
C46 C50 Co1 C47 40.2(3)
C49 C50 Co1 C44 79.0(3)
C46 C50 Co1 C44 -161.8(3)
C49 C50 Co1 C41 162.9(3)
C46 C50 Co1 C41 -77.9(3)
C49 C50 Co1 C45 120.4(3)
C46 C50 Co1 C45 -120.4(3)
C49 C50 Co1 C42 -164.6(5)
C46 C50 Co1 C42 -45.4(6)
C49 C50 Co1 C43 45.8(7)
C46 C50 Co1 C43 165.0(5)
C46 C50 Co1 C49 119.2(4)
C49 C50 Co1 C48 -35.3(3)
C46 C50 Co1 C48 83.9(3)
C42 C41 Co1 C46 119.2(3)
C45 C41 Co1 C46 -122.2(3)
C42 C41 Co1 C47 76.3(3)
C45 C41 Co1 C47 -165.1(3)
C42 C41 Co1 C44 -80.5(3)
C45 C41 Co1 C44 38.1(3)
C42 C41 Co1 C50 161.9(3)
C45 C41 Co1 C50 -79.5(3)
C42 C41 Co1 C45 -118.6(4)
C45 C41 Co1 C42 118.6(4)
C42 C41 Co1 C43 -36.9(3)
C45 C41 Co1 C43 81.7(3)
C42 C41 Co1 C49 -167.9(4)
C45 C41 Co1 C49 -49.3(5)
C42 C41 Co1 C48 46.2(6)
C45 C41 Co1 C48 164.8(5)
C44 C45 Co1 C46 -165.9(3)
C41 C45 Co1 C46 76.3(4)
C44 C45 Co1 C47 159.8(5)
C41 C45 Co1 C47 41.9(7)
C41 C45 Co1 C44 -117.8(4)
C44 C45 Co1 C50 -122.5(3)
C41 C45 Co1 C50 119.7(3)
C44 C45 Co1 C41 117.8(4)
C44 C45 Co1 C42 80.3(3)
C41 C45 Co1 C42 -37.5(3)
C44 C45 Co1 C43 37.2(3)
C41 C45 Co1 C43 -80.6(3)
C44 C45 Co1 C49 -81.7(3)
C41 C45 Co1 C49 160.4(3)
C44 C45 Co1 C48 -50.0(6)
C41 C45 Co1 C48 -167.9(4)
C43 C42 Co1 C46 161.7(3)
C41 C42 Co1 C46 -78.3(3)
C43 C42 Co1 C47 117.4(3)
C41 C42 Co1 C47 -122.6(3)
C43 C42 Co1 C44 -37.9(3)
C41 C42 Co1 C44 82.1(3)
C43 C42 Co1 C50 -164.7(5)
C41 C42 Co1 C50 -44.7(6)
C43 C42 Co1 C41 -120.0(4)
C43 C42 Co1 C45 -81.7(3)
C41 C42 Co1 C45 38.3(3)
C41 C42 Co1 C43 120.0(4)
C43 C42 Co1 C49 46.3(7)
C41 C42 Co1 C49 166.3(5)
C43 C42 Co1 C48 76.4(3)
C41 C42 Co1 C48 -163.6(3)
C42 C43 Co1 C46 -42.9(6)
C44 C43 Co1 C46 -161.4(4)
C42 C43 Co1 C47 -80.6(3)
C44 C43 Co1 C47 160.9(3)
C42 C43 Co1 C44 118.5(4)
C42 C43 Co1 C50 163.0(5)
C44 C43 Co1 C50 44.4(6)
C42 C43 Co1 C41 37.0(3)
C44 C43 Co1 C41 -81.6(3)
C42 C43 Co1 C45 81.3(3)
C44 C43 Co1 C45 -37.3(3)
C44 C43 Co1 C42 -118.5(4)
C42 C43 Co1 C49 -163.1(3)
C44 C43 Co1 C49 78.4(3)
C42 C43 Co1 C48 -123.5(3)
C44 C43 Co1 C48 117.9(3)
C48 C49 Co1 C46 -82.9(3)
C50 C49 Co1 C46 38.6(3)
C48 C49 Co1 C47 -37.2(3)
C50 C49 Co1 C47 84.4(3)
C48 C49 Co1 C44 117.7(3)
C50 C49 Co1 C44 -120.8(3)
C48 C49 Co1 C50 -121.6(4)
C48 C49 Co1 C41 -163.3(4)
C50 C49 Co1 C41 -41.8(6)
C48 C49 Co1 C45 160.4(3)
C50 C49 Co1 C45 -78.0(4)
C48 C49 Co1 C42 40.9(7)
C50 C49 Co1 C42 162.5(5)
C48 C49 Co1 C43 75.5(3)
C50 C49 Co1 C43 -162.9(3)
C50 C49 Co1 C48 121.6(4)
C49 C48 Co1 C46 81.2(3)
C47 C48 Co1 C46 -39.6(3)
C49 C48 Co1 C47 120.8(4)
C49 C48 Co1 C44 -81.0(3)
C47 C48 Co1 C44 158.2(3)
C49 C48 Co1 C50 36.1(3)
C47 C48 Co1 C50 -84.7(3)
C49 C48 Co1 C41 160.5(5)
C47 C48 Co1 C41 39.7(6)
C49 C48 Co1 C45 -45.2(5)
C47 C48 Co1 C45 -165.9(4)
C49 C48 Co1 C42 -164.7(3)
C47 C48 Co1 C42 74.6(3)
C49 C48 Co1 C43 -123.5(3)
C47 C48 Co1 C43 115.8(3)
C47 C48 Co1 C49 -120.8(4)
C34 O22 Ru1 N11 -168.6(2)
C34 O22 Ru1 O12 -64.8(13)
C34 O22 Ru1 O11 -72.8(2)
C34 O22 Ru1 O21 10.6(2)
C34 O22 Ru1 N2 113.3(2)
C11 N11 Ru1 O22 -97.51(16)
C15 N11 Ru1 O22 82.0(2)
C11 N11 Ru1 O12 85.47(16)
C15 N11 Ru1 O12 -95.0(2)
C11 N11 Ru1 O11 179.21(16)
C15 N11 Ru1 O11 -1.3(2)
C11 N11 Ru1 O21 101.8(17)
C15 N11 Ru1 O21 -78.7(18)
C11 N11 Ru1 N2 -2.26(15)
C15 N11 Ru1 N2 177.3(2)
C24 O12 Ru1 O22 -4.0(13)
C24 O12 Ru1 N11 99.71(19)
C24 O12 Ru1 O11 4.00(19)
C24 O12 Ru1 O21 -79.62(19)
C24 O12 Ru1 N2 177.92(19)
C22 O11 Ru1 O22 177.1(2)
C22 O11 Ru1 N11 -95.3(2)
C22 O11 Ru1 O12 -2.5(2)
C22 O11 Ru1 O21 82.4(2)
C22 O11 Ru1 N2 -108.5(7)
C32 O21 Ru1 O22 -10.3(2)
C32 O21 Ru1 N11 150.3(17)
C32 O21 Ru1 O12 166.7(2)
C32 O21 Ru1 O11 72.7(2)
C32 O21 Ru1 N2 -106.1(2)
C1 N2 Ru1 O22 90.27(18)
N1 N2 Ru1 O22 -83.1(2)
C1 N2 Ru1 N11 3.00(17)
N1 N2 Ru1 N11 -170.4(2)
C1 N2 Ru1 O12 -89.83(18)
N1 N2 Ru1 O12 96.8(2)
C1 N2 Ru1 O11 16.4(8)
N1 N2 Ru1 O11 -157.0(6)
C1 N2 Ru1 O21 -174.64(17)
N1 N2 Ru1 O21 11.9(2)
